data_7157189
loop_
_publ_author_name
'Sharma, Arun'
'Sharma, Vivek'
'Chimni, Swapandeep Singh'

_publ_section_title
;
 Organocatalytic enantioselective conjugate addition of pyrazolin-5-ones
 to arylomethylidene malonates.
;
_journal_issue 43
_journal_name_full 'Organic &amp; biomolecular chemistry'
_journal_page_first 9514
_journal_paper_doi 10.1039/c9ob01700c
_journal_volume 17
_journal_year 2019
_chemical_absolute_configuration rm
_chemical_formula_moiety 'C32 H32 N2 O7'
_chemical_formula_sum 'C32 H32 N2 O7'
_chemical_formula_weight 556.60
_space_group_crystal_system orthorhombic
_space_group_IT_number 19
_space_group_name_Hall 'P 2ac 2ab'
_space_group_name_H-M_alt 'P 21 21 21'
_atom_sites_solution_hydrogens geom
_atom_sites_solution_primary direct
_atom_sites_solution_secondary difmap
_audit_creation_method SHELXL-2018/3
_audit_update_record
;
2019-08-06 deposited with the CCDC.	2019-10-28 downloaded from the CCDC.
;
_cell_angle_alpha 90
_cell_angle_beta 90
_cell_angle_gamma 90
_cell_formula_units_Z 4
_cell_length_a 13.000(5)
_cell_length_b 13.405(5)
_cell_length_c 17.492(7)
_cell_measurement_reflns_used 9680
_cell_measurement_temperature 296(2)
_cell_measurement_theta_max 21.51
_cell_measurement_theta_min 2.47
_cell_volume 3048(2)
_computing_cell_refinement 'Bruker SAINT'
_computing_data_collection 'Bruker APEX2'
_computing_data_reduction 'Bruker SAINT'
_computing_molecular_graphics 'Bruker SHELXTL'
_computing_publication_material 'Bruker SHELXTL'
_computing_structure_refinement 'SHELXL-2018/3 (Sheldrick, 2018)'
_computing_structure_solution 'SHELXT 2014/4 (Sheldrick, 2014)'
_diffrn_ambient_temperature 296(2)
_diffrn_measured_fraction_theta_full 0.998
_diffrn_measured_fraction_theta_max 0.991
_diffrn_measurement_device_type 'Bruker APEX-II CCD'
_diffrn_measurement_method '\f and \w scans'
_diffrn_radiation_type MoK\a
_diffrn_radiation_wavelength 0.71073
_diffrn_reflns_av_R_equivalents 0.0771
_diffrn_reflns_av_unetI/netI 0.0459
_diffrn_reflns_Laue_measured_fraction_full 0.998
_diffrn_reflns_Laue_measured_fraction_max 0.991
_diffrn_reflns_limit_h_max 16
_diffrn_reflns_limit_h_min -16
_diffrn_reflns_limit_k_max 17
_diffrn_reflns_limit_k_min -17
_diffrn_reflns_limit_l_max 22
_diffrn_reflns_limit_l_min -22
_diffrn_reflns_number 51490
_diffrn_reflns_point_group_measured_fraction_full 0.999
_diffrn_reflns_point_group_measured_fraction_max 0.989
_diffrn_reflns_theta_full 25.242
_diffrn_reflns_theta_max 27.450
_diffrn_reflns_theta_min 1.952
_diffrn_source 'fine-focus sealed tube'
_exptl_absorpt_coefficient_mu 0.086
_exptl_absorpt_correction_T_max 0.994
_exptl_absorpt_correction_T_min 0.982
_exptl_absorpt_correction_type multi-scan
_exptl_absorpt_process_details 'SADABS-2014/5 - Bruker AXS area detector scaling and absorption correction '
_exptl_crystal_colour colourless
_exptl_crystal_density_diffrn 1.213
_exptl_crystal_density_method 'not measured'
_exptl_crystal_description rectangular
_exptl_crystal_F_000 1176
_exptl_crystal_size_max 0.160
_exptl_crystal_size_mid 0.120
_exptl_crystal_size_min 0.090
_refine_diff_density_max 0.423
_refine_diff_density_min -0.296
_refine_diff_density_rms 0.078
_refine_ls_abs_structure_details
;
 Flack x determined using 1654 quotients [(I+)-(I-)]/[(I+)+(I-)]
 (Parsons, Flack and Wagner, Acta Cryst. B69 (2013) 249-259).
;
_refine_ls_abs_structure_Flack 0.6(6)
_refine_ls_extinction_method none
_refine_ls_goodness_of_fit_ref 1.011
_refine_ls_hydrogen_treatment constr
_refine_ls_matrix_type full
_refine_ls_number_parameters 370
_refine_ls_number_reflns 6893
_refine_ls_number_restraints 0
_refine_ls_restrained_S_all 1.011
_refine_ls_R_factor_all 0.0992
_refine_ls_R_factor_gt 0.0664
_refine_ls_shift/su_max 0.000
_refine_ls_shift/su_mean 0.000
_refine_ls_structure_factor_coef Fsqd
_refine_ls_weighting_details 'w=1/[\s^2^(Fo^2^)+(0.1430P)^2^+0.1793P] where P=(Fo^2^+2Fc^2^)/3'
_refine_ls_weighting_scheme calc
_refine_ls_wR_factor_gt 0.1851
_refine_ls_wR_factor_ref 0.2191
_reflns_Friedel_coverage 0.788
_reflns_Friedel_fraction_full 1.000
_reflns_Friedel_fraction_max 0.987
_reflns_number_gt 4674
_reflns_number_total 6893
_reflns_threshold_expression 'I > 2\s(I)'
_cod_data_source_file c9ob01700c2.cif
_cod_data_source_block shelx
_cod_depositor_comments
;
The following automatic conversions were performed:

data item '_exptl_absorpt_correction_type' value 'multi scan' was
changed to 'multi-scan' in accordance with the
/home/data/users/saulius/crontab/automatic-downloads/current/RSC/lib/dictionaries/cif_core.dic
dictionary named 'cif_core.dic' version 2.4.2 last updated on
2011-04-26.

Automatic conversion script
Id: cif_fix_values 6909 2019-04-08 15:41:33Z antanas 
;
_cod_database_code 7157189
_shelx_shelxl_version_number 2018/3
_shelx_space_group_comment
;
The symmetry employed for this shelxl refinement is uniquely defined
by the following loop, which should always be used as a source of
symmetry information in preference to the above space-group names.
They are only intended as comments.
;
_shelx_estimated_absorpt_t_min 0.987
_shelx_estimated_absorpt_t_max 0.992

loop_
_space_group_symop_operation_xyz
'x, y, z'
'-x+1/2, -y, z+1/2'
'-x, y+1/2, -z+1/2'
'x+1/2, -y+1/2, -z'

loop_
_atom_site_label
_atom_site_type_symbol
_atom_site_fract_x
_atom_site_fract_y
_atom_site_fract_z
_atom_site_U_iso_or_equiv
_atom_site_adp_type
_atom_site_occupancy
_atom_site_site_symmetry_order
_atom_site_calc_flag
_atom_site_refinement_flags_posn
_atom_site_refinement_flags_adp
C1 C 0.4112(14) 0.7506(8) 0.4585(6) 0.237(9) Uani 1 1 d . .
H1 H 0.418231 0.737065 0.510366 0.284 Uiso 1 1 calc R U
C2 C 0.4517(18) 0.8389(10) 0.4268(8) 0.309(13) Uani 1 1 d . .
H2 H 0.488296 0.882585 0.457877 0.371 Uiso 1 1 calc R U
C3 C 0.4383(9) 0.8615(8) 0.3521(9) 0.191(6) Uani 1 1 d . .
H3 H 0.459988 0.922517 0.332545 0.229 Uiso 1 1 calc R U
C4 C 0.3945(8) 0.7957(7) 0.3085(5) 0.137(3) Uani 1 1 d . .
H4 H 0.389914 0.807947 0.256238 0.164 Uiso 1 1 calc R U
C5 C 0.3548(6) 0.7087(5) 0.3373(4) 0.108(2) Uani 1 1 d . .
H5 H 0.322026 0.663884 0.304805 0.130 Uiso 1 1 calc R U
C6 C 0.3632(4) 0.6877(3) 0.4129(3) 0.0811(15) Uani 1 1 d . .
C7 C 0.2047(3) 0.4885(3) 0.4659(3) 0.0591(10) Uani 1 1 d . .
C8 C 0.1008(3) 0.4423(4) 0.4668(4) 0.0816(14) Uani 1 1 d . .
H8A H 0.109126 0.370477 0.463646 0.098 Uiso 1 1 calc R U
H8B H 0.069133 0.456871 0.515761 0.098 Uiso 1 1 calc R U
C9 C 0.0302(6) 0.4733(7) 0.4067(6) 0.149(4) Uani 1 1 d . .
H9A H -0.034180 0.439077 0.412705 0.223 Uiso 1 1 calc R U
H9B H 0.019026 0.543966 0.409966 0.223 Uiso 1 1 calc R U
H9C H 0.059142 0.457306 0.357691 0.223 Uiso 1 1 calc R U
C10 C 0.2967(3) 0.4516(3) 0.4977(2) 0.0483(8) Uani 1 1 d . .
C11 C 0.3673(3) 0.5238(3) 0.4819(2) 0.0532(9) Uani 1 1 d . .
C12 C 0.5382(4) 0.4969(5) 0.4463(4) 0.0897(17) Uani 1 1 d . .
C13 C 0.6451(4) 0.5026(8) 0.4763(5) 0.140(3) Uani 1 1 d . .
H13A H 0.643788 0.527646 0.527749 0.210 Uiso 1 1 calc R U
H13B H 0.675366 0.437347 0.475857 0.210 Uiso 1 1 calc R U
H13C H 0.684972 0.546645 0.444784 0.210 Uiso 1 1 calc R U
C14 C 0.3145(3) 0.3565(3) 0.54106(19) 0.0448(8) Uani 1 1 d . .
H14 H 0.250607 0.317821 0.540466 0.054 Uiso 1 1 calc R U
C15 C 0.3976(3) 0.2957(3) 0.5014(2) 0.0489(8) Uani 1 1 d . .
C16 C 0.3706(3) 0.2375(3) 0.4315(2) 0.0471(8) Uani 1 1 d . .
C17 C 0.2707(3) 0.2149(3) 0.4124(2) 0.0505(8) Uani 1 1 d . .
H17 H 0.217452 0.238479 0.442976 0.061 Uiso 1 1 calc R U
C18 C 0.2474(3) 0.1572(3) 0.3480(2) 0.0520(9) Uani 1 1 d . .
C19 C 0.1446(3) 0.1354(4) 0.3266(3) 0.0702(12) Uani 1 1 d . .
H19 H 0.090447 0.159970 0.355799 0.084 Uiso 1 1 calc R U
C20 C 0.1248(4) 0.0790(4) 0.2642(3) 0.0800(15) Uani 1 1 d . .
H20 H 0.056922 0.065863 0.250617 0.096 Uiso 1 1 calc R U
C21 C 0.2035(4) 0.0407(4) 0.2202(3) 0.0745(13) Uani 1 1 d . .
H21 H 0.188449 0.001390 0.177899 0.089 Uiso 1 1 calc R U
C22 C 0.3031(4) 0.0602(4) 0.2386(2) 0.0701(12) Uani 1 1 d . .
H22 H 0.355449 0.033867 0.208473 0.084 Uiso 1 1 calc R U
C23 C 0.3283(3) 0.1193(3) 0.3020(2) 0.0534(9) Uani 1 1 d . .
C24 C 0.4310(3) 0.1437(3) 0.3236(2) 0.0635(11) Uani 1 1 d . .
H24 H 0.485309 0.119804 0.294253 0.076 Uiso 1 1 calc R U
C25 C 0.4513(3) 0.2004(3) 0.3851(2) 0.0582(10) Uani 1 1 d . .
H25 H 0.519198 0.215429 0.397319 0.070 Uiso 1 1 calc R U
C26 C 0.3445(3) 0.3754(3) 0.6246(2) 0.0495(8) Uani 1 1 d . .
H26 H 0.412028 0.407909 0.626199 0.059 Uiso 1 1 calc R U
C27 C 0.3501(3) 0.2780(3) 0.6672(2) 0.0614(10) Uani 1 1 d . .
C28 C 0.4071(7) 0.1982(6) 0.7811(4) 0.122(3) Uani 1 1 d . .
H28A H 0.340175 0.171638 0.794934 0.147 Uiso 1 1 calc R U
H28B H 0.442655 0.148176 0.750967 0.147 Uiso 1 1 calc R U
C29 C 0.4611(10) 0.2174(8) 0.8447(6) 0.183(5) Uani 1 1 d . .
H29A H 0.469019 0.157108 0.873733 0.275 Uiso 1 1 calc R U
H29B H 0.527696 0.242693 0.830970 0.275 Uiso 1 1 calc R U
H29C H 0.425376 0.266118 0.874869 0.275 Uiso 1 1 calc R U
C30 C 0.2665(3) 0.4424(4) 0.6610(2) 0.0623(10) Uani 1 1 d . .
C31 C 0.2406(8) 0.5970(10) 0.7239(9) 0.193(6) Uani 1 1 d . .
H31A H 0.177231 0.565416 0.740392 0.232 Uiso 1 1 calc R U
H31B H 0.272903 0.627319 0.768145 0.232 Uiso 1 1 calc R U
C32 C 0.2193(12) 0.6690(14) 0.6702(16) 0.320(16) Uani 1 1 d . .
H32A H 0.174106 0.718002 0.691971 0.481 Uiso 1 1 calc R U
H32B H 0.282110 0.700425 0.654453 0.481 Uiso 1 1 calc R U
H32C H 0.186701 0.638692 0.626776 0.481 Uiso 1 1 calc R U
N1 N 0.2187(3) 0.5764(3) 0.4327(3) 0.0734(11) Uani 1 1 d . .
N2 N 0.3202(3) 0.5983(3) 0.4433(2) 0.0683(10) Uani 1 1 d . .
O1 O 0.4692(2) 0.5303(2) 0.50160(17) 0.0680(8) Uani 1 1 d . .
O2 O 0.5105(3) 0.4699(4) 0.3858(3) 0.1108(15) Uani 1 1 d . .
O3 O 0.1768(3) 0.4251(3) 0.6631(2) 0.0937(12) Uani 1 1 d . .
O4 O 0.3090(3) 0.5229(3) 0.6908(3) 0.1154(16) Uani 1 1 d . .
O004 O 0.3196(4) 0.2003(3) 0.6435(2) 0.0940(12) Uani 1 1 d . .
O5 O 0.3935(3) 0.2898(3) 0.73497(17) 0.0821(10) Uani 1 1 d . .
O6 O 0.4866(2) 0.2977(2) 0.52408(16) 0.0658(8) Uani 1 1 d . .

loop_
_atom_site_aniso_label
_atom_site_aniso_U_11
_atom_site_aniso_U_22
_atom_site_aniso_U_33
_atom_site_aniso_U_23
_atom_site_aniso_U_13
_atom_site_aniso_U_12
C1 0.43(2) 0.136(7) 0.146(8) 0.036(6) -0.102(11) -0.167(11)
C2 0.59(3) 0.157(10) 0.179(10) 0.053(9) -0.149(17) -0.227(17)
C3 0.203(11) 0.102(6) 0.266(15) 0.090(8) -0.087(11) -0.063(7)
C4 0.171(8) 0.110(5) 0.130(6) 0.054(5) 0.013(6) -0.020(6)
C5 0.158(6) 0.080(3) 0.087(4) 0.019(3) -0.012(4) -0.025(4)
C6 0.100(4) 0.051(2) 0.092(3) 0.016(2) -0.025(3) -0.019(2)
C7 0.060(2) 0.050(2) 0.068(2) 0.0032(19) -0.0109(19) 0.0039(17)
C8 0.052(2) 0.069(3) 0.124(4) 0.015(3) -0.018(3) 0.006(2)
C9 0.098(5) 0.180(8) 0.169(8) 0.038(7) -0.072(5) -0.038(5)
C10 0.0455(17) 0.0491(19) 0.0502(17) -0.0007(16) -0.0059(14) -0.0011(15)
C11 0.055(2) 0.054(2) 0.0503(19) 0.0051(17) -0.0097(16) -0.0019(17)
C12 0.061(3) 0.118(5) 0.090(4) 0.040(4) 0.006(3) -0.012(3)
C13 0.058(3) 0.224(9) 0.137(6) 0.073(6) -0.004(3) -0.014(4)
C14 0.0416(16) 0.0450(18) 0.0477(18) -0.0015(15) -0.0044(14) -0.0024(14)
C15 0.0458(18) 0.0500(19) 0.0508(18) 0.0023(16) -0.0035(15) 0.0027(15)
C16 0.0462(18) 0.0455(19) 0.0497(18) -0.0023(15) 0.0004(14) 0.0048(15)
C17 0.0431(17) 0.054(2) 0.0541(19) -0.0082(17) 0.0034(15) 0.0015(16)
C18 0.053(2) 0.050(2) 0.0522(19) -0.0079(17) 0.0026(16) 0.0041(16)
C19 0.053(2) 0.084(3) 0.073(3) -0.026(2) 0.0048(19) -0.003(2)
C20 0.065(3) 0.097(4) 0.078(3) -0.034(3) -0.007(2) -0.004(3)
C21 0.082(3) 0.078(3) 0.063(2) -0.022(2) -0.005(2) 0.003(3)
C22 0.078(3) 0.076(3) 0.057(2) -0.017(2) 0.007(2) 0.012(2)
C23 0.056(2) 0.055(2) 0.0498(18) -0.0021(17) 0.0033(16) 0.0072(17)
C24 0.052(2) 0.076(3) 0.062(2) -0.010(2) 0.0099(18) 0.014(2)
C25 0.0432(18) 0.076(3) 0.056(2) -0.004(2) 0.0011(15) 0.0064(18)
C26 0.0479(18) 0.055(2) 0.0459(17) -0.0021(16) -0.0015(15) -0.0055(16)
C27 0.061(2) 0.066(3) 0.057(2) 0.008(2) -0.0024(18) -0.005(2)
C28 0.169(7) 0.111(5) 0.087(4) 0.044(4) -0.039(5) -0.015(5)
C29 0.215(10) 0.163(8) 0.172(9) 0.093(7) -0.094(8) -0.018(8)
C30 0.057(2) 0.073(3) 0.057(2) -0.011(2) -0.0048(18) 0.000(2)
C31 0.125(7) 0.167(10) 0.287(15) -0.153(11) -0.030(8) 0.043(7)
C32 0.202(14) 0.198(15) 0.56(4) -0.17(2) -0.089(19) 0.111(13)
N1 0.070(2) 0.058(2) 0.093(3) 0.013(2) -0.025(2) 0.0003(17)
N2 0.077(2) 0.056(2) 0.072(2) 0.0134(17) -0.0160(19) -0.0105(18)
O1 0.0559(16) 0.082(2) 0.0662(16) 0.0121(16) -0.0117(14) -0.0164(14)
O2 0.084(3) 0.166(4) 0.082(3) 0.019(3) 0.022(2) -0.002(3)
O3 0.0567(19) 0.127(3) 0.097(2) -0.027(2) 0.0163(17) -0.0017(19)
O4 0.085(2) 0.110(3) 0.152(4) -0.078(3) -0.003(3) 0.008(2)
O004 0.140(3) 0.062(2) 0.080(2) 0.0156(17) -0.024(2) -0.016(2)
O5 0.103(2) 0.082(2) 0.0608(17) 0.0206(17) -0.0245(17) -0.015(2)
O6 0.0465(14) 0.0801(19) 0.0709(18) -0.0149(15) -0.0120(13) 0.0068(13)

loop_
_atom_type_symbol
_atom_type_description
_atom_type_scat_dispersion_real
_atom_type_scat_dispersion_imag
_atom_type_scat_source
C C 0.0033 0.0016 'International Tables Vol C Tables 4.2.6.8 and 6.1.1.4'
H H 0.0000 0.0000 'International Tables Vol C Tables 4.2.6.8 and 6.1.1.4'
N N 0.0061 0.0033 'International Tables Vol C Tables 4.2.6.8 and 6.1.1.4'
O O 0.0106 0.0060 'International Tables Vol C Tables 4.2.6.8 and 6.1.1.4'

loop_
_geom_angle_atom_site_label_1
_geom_angle_atom_site_label_2
_geom_angle_atom_site_label_3
_geom_angle
C6 C1 C2 118.5(9)
C6 C1 H1 120.8
C2 C1 H1 120.8
C3 C2 C1 121.4(10)
C3 C2 H2 119.3
C1 C2 H2 119.3
C4 C3 C2 118.2(8)
C4 C3 H3 120.9
C2 C3 H3 120.9
C3 C4 C5 121.8(9)
C3 C4 H4 119.1
C5 C4 H4 119.1
C6 C5 C4 120.3(7)
C6 C5 H5 119.9
C4 C5 H5 119.9
C1 C6 C5 119.7(6)
C1 C6 N2 119.9(5)
C5 C6 N2 120.4(5)
N1 C7 C10 111.6(4)
N1 C7 C8 120.0(4)
C10 C7 C8 128.4(4)
C9 C8 C7 116.5(5)
C9 C8 H8A 108.2
C7 C8 H8A 108.2
C9 C8 H8B 108.2
C7 C8 H8B 108.2
H8A C8 H8B 107.3
C8 C9 H9A 109.5
C8 C9 H9B 109.5
H9A C9 H9B 109.5
C8 C9 H9C 109.5
H9A C9 H9C 109.5
H9B C9 H9C 109.5
C11 C10 C7 104.0(3)
C11 C10 C14 127.0(3)
C7 C10 C14 129.0(3)
N2 C11 C10 108.7(3)
N2 C11 O1 121.1(3)
C10 C11 O1 130.2(3)
O2 C12 O1 121.8(5)
O2 C12 C13 128.3(7)
O1 C12 C13 109.8(6)
C12 C13 H13A 109.5
C12 C13 H13B 109.5
H13A C13 H13B 109.5
C12 C13 H13C 109.5
H13A C13 H13C 109.5
H13B C13 H13C 109.5
C10 C14 C15 109.6(3)
C10 C14 C26 112.4(3)
C15 C14 C26 110.0(3)
C10 C14 H14 108.3
C15 C14 H14 108.3
C26 C14 H14 108.3
O6 C15 C16 120.0(3)
O6 C15 C14 120.8(3)
C16 C15 C14 119.2(3)
C17 C16 C25 118.9(3)
C17 C16 C15 122.4(3)
C25 C16 C15 118.6(3)
C16 C17 C18 121.4(3)
C16 C17 H17 119.3
C18 C17 H17 119.3
C17 C18 C19 122.0(3)
C17 C18 C23 119.6(3)
C19 C18 C23 118.5(4)
C20 C19 C18 120.5(4)
C20 C19 H19 119.8
C18 C19 H19 119.8
C19 C20 C21 121.1(5)
C19 C20 H20 119.5
C21 C20 H20 119.5
C22 C21 C20 120.3(4)
C22 C21 H21 119.9
C20 C21 H21 119.9
C21 C22 C23 121.2(4)
C21 C22 H22 119.4
C23 C22 H22 119.4
C22 C23 C18 118.5(4)
C22 C23 C24 123.9(4)
C18 C23 C24 117.6(3)
C25 C24 C23 121.7(4)
C25 C24 H24 119.1
C23 C24 H24 119.1
C24 C25 C16 120.8(4)
C24 C25 H25 119.6
C16 C25 H25 119.6
C30 C26 C27 110.0(3)
C30 C26 C14 109.4(3)
C27 C26 C14 109.9(3)
C30 C26 H26 109.2
C27 C26 H26 109.2
C14 C26 H26 109.2
O004 C27 O5 124.0(4)
O004 C27 C26 124.9(4)
O5 C27 C26 111.1(4)
C29 C28 O5 110.8(7)
C29 C28 H28A 109.5
O5 C28 H28A 109.5
C29 C28 H28B 109.5
O5 C28 H28B 109.5
H28A C28 H28B 108.1
C28 C29 H29A 109.5
C28 C29 H29B 109.5
H29A C29 H29B 109.5
C28 C29 H29C 109.5
H29A C29 H29C 109.5
H29B C29 H29C 109.5
O3 C30 O4 123.9(4)
O3 C30 C26 124.1(4)
O4 C30 C26 112.1(4)
C32 C31 O4 109.3(14)
C32 C31 H31A 109.8
O4 C31 H31A 109.8
C32 C31 H31B 109.8
O4 C31 H31B 109.8
H31A C31 H31B 108.3
C31 C32 H32A 109.5
C31 C32 H32B 109.5
H32A C32 H32B 109.5
C31 C32 H32C 109.5
H32A C32 H32C 109.5
H32B C32 H32C 109.5
C7 N1 N2 105.3(3)
C11 N2 N1 110.3(3)
C11 N2 C6 129.0(4)
N1 N2 C6 120.7(4)
C11 O1 C12 115.3(4)
C30 O4 C31 117.4(5)
C27 O5 C28 116.1(4)

loop_
_geom_bond_atom_site_label_1
_geom_bond_atom_site_label_2
_geom_bond_distance
C1 C6 1.318(9)
C1 C2 1.409(14)
C1 H1 0.9300
C2 C3 1.352(15)
C2 H2 0.9300
C3 C4 1.298(14)
C3 H3 0.9300
C4 C5 1.372(10)
C4 H4 0.9300
C5 C6 1.358(8)
C5 H5 0.9300
C6 N2 1.424(6)
C7 N1 1.326(6)
C7 C10 1.409(5)
C7 C8 1.486(6)
C8 C9 1.457(8)
C8 H8A 0.9700
C8 H8B 0.9700
C9 H9A 0.9600
C9 H9B 0.9600
C9 H9C 0.9600
C10 C11 1.362(5)
C10 C14 1.501(5)
C11 N2 1.353(5)
C11 O1 1.371(5)
C12 O2 1.175(8)
C12 O1 1.394(7)
C12 C13 1.487(9)
C13 H13A 0.9600
C13 H13B 0.9600
C13 H13C 0.9600
C14 C15 1.521(5)
C14 C26 1.533(5)
C14 H14 0.9800
C15 O6 1.223(4)
C15 C16 1.492(5)
C16 C17 1.375(5)
C16 C25 1.417(5)
C17 C18 1.401(5)
C17 H17 0.9300
C18 C19 1.417(6)
C18 C23 1.417(5)
C19 C20 1.354(6)
C19 H19 0.9300
C20 C21 1.379(7)
C20 H20 0.9300
C21 C22 1.358(7)
C21 H21 0.9300
C22 C23 1.403(6)
C22 H22 0.9300
C23 C24 1.425(6)
C24 C25 1.343(6)
C24 H24 0.9300
C25 H25 0.9300
C26 C30 1.496(6)
C26 C27 1.506(6)
C26 H26 0.9800
C27 O004 1.188(5)
C27 O5 1.323(5)
C28 C29 1.341(11)
C28 O5 1.481(7)
C28 H28A 0.9700
C28 H28B 0.9700
C29 H29A 0.9600
C29 H29B 0.9600
C29 H29C 0.9600
C30 O3 1.190(5)
C30 O4 1.319(6)
C31 C32 1.37(3)
C31 O4 1.454(10)
C31 H31A 0.9700
C31 H31B 0.9700
C32 H32A 0.9600
C32 H32B 0.9600
C32 H32C 0.9600
N1 N2 1.365(5)

loop_
_geom_torsion_atom_site_label_1
_geom_torsion_atom_site_label_2
_geom_torsion_atom_site_label_3
_geom_torsion_atom_site_label_4
_geom_torsion
C6 C1 C2 C3 3(3)
C1 C2 C3 C4 -6(3)
C2 C3 C4 C5 5(2)
C3 C4 C5 C6 -1.9(15)
C2 C1 C6 C5 1(2)
C2 C1 C6 N2 -179.2(16)
C4 C5 C6 C1 -1.1(14)
C4 C5 C6 N2 178.7(7)
N1 C7 C8 C9 24.4(8)
C10 C7 C8 C9 -156.6(6)
N1 C7 C10 C11 0.4(5)
C8 C7 C10 C11 -178.7(5)
N1 C7 C10 C14 178.9(4)
C8 C7 C10 C14 -0.2(7)
C7 C10 C11 N2 -0.1(4)
C14 C10 C11 N2 -178.6(3)
C7 C10 C11 O1 177.2(4)
C14 C10 C11 O1 -1.3(7)
C11 C10 C14 C15 -58.7(5)
C7 C10 C14 C15 123.1(4)
C11 C10 C14 C26 63.9(5)
C7 C10 C14 C26 -114.2(4)
C10 C14 C15 O6 98.5(4)
C26 C14 C15 O6 -25.5(5)
C10 C14 C15 C16 -78.1(4)
C26 C14 C15 C16 157.9(3)
O6 C15 C16 C17 165.9(4)
C14 C15 C16 C17 -17.4(5)
O6 C15 C16 C25 -11.2(6)
C14 C15 C16 C25 165.5(3)
C25 C16 C17 C18 -0.6(6)
C15 C16 C17 C18 -177.8(3)
C16 C17 C18 C19 -178.5(4)
C16 C17 C18 C23 1.3(6)
C17 C18 C19 C20 -179.7(5)
C23 C18 C19 C20 0.5(7)
C18 C19 C20 C21 0.6(9)
C19 C20 C21 C22 -0.9(9)
C20 C21 C22 C23 0.0(8)
C21 C22 C23 C18 1.2(7)
C21 C22 C23 C24 -179.0(5)
C17 C18 C23 C22 178.9(4)
C19 C18 C23 C22 -1.4(6)
C17 C18 C23 C24 -1.0(6)
C19 C18 C23 C24 178.8(4)
C22 C23 C24 C25 -179.7(4)
C18 C23 C24 C25 0.1(6)
C23 C24 C25 C16 0.6(7)
C17 C16 C25 C24 -0.3(6)
C15 C16 C25 C24 176.9(4)
C10 C14 C26 C30 53.0(4)
C15 C14 C26 C30 175.3(3)
C10 C14 C26 C27 173.9(3)
C15 C14 C26 C27 -63.8(4)
C30 C26 C27 O004 109.1(5)
C14 C26 C27 O004 -11.4(6)
C30 C26 C27 O5 -70.9(5)
C14 C26 C27 O5 168.6(3)
C27 C26 C30 O3 -65.1(6)
C14 C26 C30 O3 55.8(6)
C27 C26 C30 O4 114.9(5)
C14 C26 C30 O4 -124.3(4)
C10 C7 N1 N2 -0.5(5)
C8 C7 N1 N2 178.6(5)
C10 C11 N2 N1 -0.2(5)
O1 C11 N2 N1 -177.9(4)
C10 C11 N2 C6 -178.0(5)
O1 C11 N2 C6 4.4(7)
C7 N1 N2 C11 0.5(5)
C7 N1 N2 C6 178.5(4)
C1 C6 N2 C11 -57.8(12)
C5 C6 N2 C11 122.3(6)
C1 C6 N2 N1 124.6(11)
C5 C6 N2 N1 -55.3(8)
N2 C11 O1 C12 -87.1(5)
C10 C11 O1 C12 95.9(5)
O2 C12 O1 C11 3.6(8)
C13 C12 O1 C11 -176.8(5)
O3 C30 O4 C31 -3.7(12)
C26 C30 O4 C31 176.3(9)
C32 C31 O4 C30 -94.6(12)
O004 C27 O5 C28 2.3(8)
C26 C27 O5 C28 -177.7(5)
C29 C28 O5 C27 173.6(8)
